data_7038311
loop_
_publ_author_name
'Katam, Srinivas'
'Arruri, Sathyanarayana'
'Chatla, Naga Babu'
'Ganesan, Prabusankar'

_publ_section_title
;
 Bismuth(III)dichalcogenones as Highly Active Catalysts in Multiple C-C
 Bond Formation Reactions
;
_journal_name_full 'Dalton Trans.'
_journal_paper_doi 10.1039/C5DT04738B
_journal_year 2016
_chemical_formula_moiety 'C26 H40 Bi2 Cl6 N8 S4, C2 N'
_chemical_formula_sum 'C28 H40 Bi2 Cl6 N9 S4'
_chemical_formula_weight 1261.63
_space_group_crystal_system tetragonal
_space_group_IT_number 138
_space_group_name_Hall '-P 4ac 2ac'
_space_group_name_H-M_alt 'P 42/n c m'
_symmetry_Int_Tables_number 138
_symmetry_space_group_name_Hall '-P 4ac 2ac'
_symmetry_space_group_name_H-M 'P 42/n c m :2'
_atom_sites_solution_primary direct
_audit_creation_date 2015-09-23
_audit_creation_method
;
Olex2 1.2
(compiled 2015.01.26 svn.r3150 for OlexSys, GUI svn.r4998)
;
_audit_update_record
;
2015-12-03 deposited with the CCDC.
2016-02-08 downloaded from the CCDC.
;
_cell_angle_alpha 90
_cell_angle_beta 90
_cell_angle_gamma 90
_cell_formula_units_Z 4
_cell_length_a 19.00307(17)
_cell_length_b 19.00307(17)
_cell_length_c 12.04528(15)
_cell_measurement_reflns_used 3505
_cell_measurement_temperature 293
_cell_measurement_theta_max 70.8880
_cell_measurement_theta_min 4.3330
_cell_volume 4349.75(8)
_computing_cell_refinement
;
CrysAlisPro, Agilent Technologies,
Version 1.171.37.35 (release 13-08-2014 CrysAlis171 .NET)
(compiled Aug 13 2014,18:06:01)
;
_computing_data_collection
;
CrysAlisPro, Agilent Technologies,
Version 1.171.37.35 (release 13-08-2014 CrysAlis171 .NET)
(compiled Aug 13 2014,18:06:01)
;
_computing_data_reduction
;
CrysAlisPro, Agilent Technologies,
Version 1.171.37.35 (release 13-08-2014 CrysAlis171 .NET)
(compiled Aug 13 2014,18:06:01)
;
_computing_molecular_graphics 'Olex2 (Dolomanov et al., 2009)'
_computing_publication_material 'Olex2 (Dolomanov et al., 2009)'
_computing_structure_refinement 'olex2.refine (Bourhis et al., 2015)'
_computing_structure_solution 'SIR2004 (Burla et al., 2007)'
_diffrn_ambient_temperature 293
_diffrn_detector 'CCD plate'
_diffrn_detector_area_resol_mean 16.1293
_diffrn_detector_type Eos
_diffrn_measured_fraction_theta_full 1.0000
_diffrn_measured_fraction_theta_max 1.0000
_diffrn_measurement_details
;
  1 omega   -8.00   35.00   1.0000    1.8200
omega____ theta____ kappa____ phi______ frames
    -      -33.5000   12.0000  -90.0000 43

  2 omega -103.00  -61.00   1.0000    1.8200
omega____ theta____ kappa____ phi______ frames
    -      -33.5000   12.0000  -90.0000 42

  3 omega    1.00   86.00   1.0000    1.8200
omega____ theta____ kappa____ phi______ frames
    -       54.0000  -99.0000    0.0000 85

  4 omega   67.00  103.00   1.0000    1.8200
omega____ theta____ kappa____ phi______ frames
    -       54.0000   57.0000 -150.0000 36

  5 omega   45.00   91.00   1.0000    1.8200
omega____ theta____ kappa____ phi______ frames
    -      108.0000  -25.0000 -180.0000 46

  6 omega   56.00  115.00   1.0000    1.8200
omega____ theta____ kappa____ phi______ frames
    -      108.0000 -111.0000   60.0000 59

  7 omega   36.00   92.00   1.0000    1.8200
omega____ theta____ kappa____ phi______ frames
    -      108.0000  -25.0000  120.0000 56

  8 omega   53.00   79.00   1.0000    1.8200
omega____ theta____ kappa____ phi______ frames
    -      108.0000  -25.0000  -30.0000 26

  9 omega  117.00  176.00   1.0000    1.8200
omega____ theta____ kappa____ phi______ frames
    -      108.0000  111.0000   90.0000 59

 10 omega   47.00   93.00   1.0000    1.8200
omega____ theta____ kappa____ phi______ frames
    -      108.0000  -25.0000   60.0000 46
;
_diffrn_measurement_device 'four-circle diffractometer'
_diffrn_measurement_device_type 'SuperNova, Dual, Cu at zero, Eos'
_diffrn_measurement_method '\w scans'
_diffrn_orient_matrix_UB_11 -0.0005058000
_diffrn_orient_matrix_UB_12 -0.0513386000
_diffrn_orient_matrix_UB_13 -0.0989644000
_diffrn_orient_matrix_UB_21 -0.0064902000
_diffrn_orient_matrix_UB_22 0.0625582000
_diffrn_orient_matrix_UB_23 -0.0806790000
_diffrn_orient_matrix_UB_31 0.0808244000
_diffrn_orient_matrix_UB_32 0.0047060000
_diffrn_orient_matrix_UB_33 -0.0070736000
_diffrn_radiation_monochromator mirror
_diffrn_radiation_probe x-ray
_diffrn_radiation_type 'Cu K\a'
_diffrn_radiation_wavelength 1.54184
_diffrn_reflns_av_R_equivalents 0.0381
_diffrn_reflns_av_unetI/netI 0.0279
_diffrn_reflns_limit_h_max 22
_diffrn_reflns_limit_h_min -12
_diffrn_reflns_limit_k_max 22
_diffrn_reflns_limit_k_min -23
_diffrn_reflns_limit_l_max 14
_diffrn_reflns_limit_l_min -14
_diffrn_reflns_number 9430
_diffrn_reflns_theta_full 70.8761
_diffrn_reflns_theta_max 70.88
_diffrn_reflns_theta_min 3.29
_diffrn_source 'sealed X-ray tube'
_diffrn_source_type 'SuperNova (Cu) X-ray Source'
_exptl_absorpt_coefficient_mu 21.151
_exptl_absorpt_correction_T_max 1.00000
_exptl_absorpt_correction_T_min 0.59528
_exptl_absorpt_correction_type multi-scan
_exptl_absorpt_process_details
;
CrysAlisPro, Agilent Technologies,
Version 1.171.37.35 (release 13-08-2014 CrysAlis171 .NET)
(compiled Aug 13 2014,18:06:01)
Empirical absorption correction using spherical harmonics,
 implemented in SCALE3 ABSPACK scaling algorithm.
;
_exptl_crystal_colour yellow
_exptl_crystal_colour_primary yellow
_exptl_crystal_density_diffrn 1.9264
_exptl_crystal_description needle
_exptl_crystal_F_000 2401.5888
_exptl_crystal_size_max 0.23
_exptl_crystal_size_mid 0.19
_exptl_crystal_size_min 0.13
_refine_diff_density_max 1.1306
_refine_diff_density_min -1.5809
_refine_diff_density_rms 0.1557
_refine_ls_d_res_high 0.8160
_refine_ls_d_res_low 13.4372
_refine_ls_goodness_of_fit_ref 1.0142
_refine_ls_hydrogen_treatment mixed
_refine_ls_matrix_type full
_refine_ls_number_constraints 17
_refine_ls_number_parameters 124
_refine_ls_number_reflns 2182
_refine_ls_number_restraints 0
_refine_ls_restrained_S_all 1.0142
_refine_ls_R_factor_all 0.0437
_refine_ls_R_factor_gt 0.0347
_refine_ls_shift/su_max 0.0000
_refine_ls_shift/su_mean 0.0000
_refine_ls_structure_factor_coef Fsqd
_refine_ls_weighting_details 'w=1/[\s^2^(Fo^2^)+(0.0526P)^2^+4.9723P] where P=(Fo^2^+2Fc^2^)/3'
_refine_ls_weighting_scheme calc
_refine_ls_wR_factor_gt 0.0897
_refine_ls_wR_factor_ref 0.0973
_reflns_Friedel_coverage 0.0
_reflns_limit_h_max 23
_reflns_limit_h_min 0
_reflns_limit_k_max 16
_reflns_limit_k_min 0
_reflns_limit_l_max 14
_reflns_limit_l_min 0
_reflns_number_gt 1773
_reflns_number_total 2182
_reflns_threshold_expression I>=2u(I)
_cod_data_source_file c5dt04738b2.cif
_cod_data_source_block 9
_cod_database_code 7038311
_reflns_odcompleteness_completeness 99.96
_reflns_odcompleteness_iscentric 1
_reflns_odcompleteness_theta 66.97
_olex2_refinement_description
;
1. Fixed Uiso
 At 1.2 times of:
  All C(H) groups, All C(H,H) groups
 At 1.5 times of:
  All C(H,H,H) groups
2.a Ternary CH refined with riding coordinates:
 C4(H4)
2.b Secondary CH2 refined with riding coordinates:
 C7(H7a,H7b)
2.c Aromatic/amide H refined with riding coordinates:
 C2(H2), C3(H3)
2.d Idealised Me refined as rotating group:
 C5(H5a,H5b,H5c), C6(H6a,H6b,H6c)
;
_olex2_submission_special_instructions 'No special instructions were received'

loop_
_space_group_symop_id
_space_group_symop_operation_xyz
1 x,y,z
2 -y+1/2,x,z+1/2
3 y,-x+1/2,z+1/2
4 x+1/2,-y,-z+1/2
5 -x,y+1/2,-z+1/2
6 -x+1/2,-y+1/2,z
7 y+1/2,x+1/2,-z
8 -y,-x,-z
9 -x,-y,-z
10 y-1/2,-x,-z-1/2
11 -y,x-1/2,-z-1/2
12 -x-1/2,y,z-1/2
13 x,-y-1/2,z-1/2
14 x-1/2,y-1/2,-z
15 -y-1/2,-x-1/2,z
16 y,x,z

loop_
_atom_site_label
_atom_site_type_symbol
_atom_site_fract_x
_atom_site_fract_y
_atom_site_fract_z
_atom_site_U_iso_or_equiv
_atom_site_adp_type
_atom_site_occupancy
_atom_site_site_symmetry_order
_atom_site_refinement_flags_posn
_atom_site_refinement_flags_adp
_atom_site_refinement_flags_occupancy
Bi1 Bi 0.480973(12) 0.480973(12) 0.67426(2) 0.04452(14) Uani 1.000000 2 S T P
Cl1 Cl 0.38395(10) 0.38395(10) 0.6760(2) 0.0743(7) Uani 1.000000 2 S T P
Cl2 Cl 0.42843(8) 0.57157(8) 0.5 0.0639(6) Uani 1.000000 2 S T P
Cl3 Cl 0.58011(9) 0.58011(9) 0.71512(19) 0.0598(5) Uani 1.000000 2 S T P
S1 S 0.55486(8) 0.41243(9) 0.83773(12) 0.0513(4) Uani 1.000000 1 . . .
N1 N 0.5076(3) 0.2763(3) 0.8679(5) 0.0584(14) Uani 1.000000 1 . . .
N2 N 0.4448(2) 0.3548(2) 0.9519(4) 0.0417(10) Uani 1.000000 1 . . .
N3 N 0.25 0.25 0.5888(11) 0.087(4) Uani 1.000000 4 S T P
C1 C 0.5008(3) 0.3467(3) 0.8832(5) 0.0473(13) Uani 1.000000 1 . . .
C2 C 0.4561(4) 0.2411(3) 0.9238(6) 0.0640(18) Uani 1.000000 1 . . .
H2 H 0.4493(4) 0.1927(3) 0.9251(6) 0.077(2) Uiso 1.000000 1 R . .
C3 C 0.4173(3) 0.2895(3) 0.9763(6) 0.0574(15) Uani 1.000000 1 . . .
H3 H 0.3786(3) 0.2806(3) 1.0213(6) 0.0689(19) Uiso 1.000000 1 R . .
C4 C 0.5625(4) 0.2375(4) 0.8052(6) 0.073(2) Uani 1.000000 1 . . .
H4 H 0.5489(4) 0.1879(4) 0.8116(6) 0.087(2) Uiso 1.000000 1 R . .
C5 C 0.5599(5) 0.2525(5) 0.6840(6) 0.086(3) Uani 1.000000 1 . . .
H5a H 0.5124(8) 0.248(4) 0.6580(13) 0.129(4) Uiso 1.000000 1 GR . .
H5b H 0.576(4) 0.2995(15) 0.6705(8) 0.129(4) Uiso 1.000000 1 GR . .
H5c H 0.589(3) 0.220(3) 0.6452(8) 0.129(4) Uiso 1.000000 1 GR . .
C6 C 0.6311(4) 0.2417(4) 0.8608(7) 0.081(2) Uani 1.000000 1 . . .
H6a H 0.6483(15) 0.2891(8) 0.857(4) 0.121(3) Uiso 1.000000 1 GR . .
H6b H 0.6260(7) 0.228(3) 0.9372(15) 0.121(3) Uiso 1.000000 1 GR . .
H6c H 0.6637(10) 0.211(2) 0.825(3) 0.121(3) Uiso 1.000000 1 GR . .
C7 C 0.4203(3) 0.4203(3) 0.9992(6) 0.0446(18) Uani 1.000000 2 S T P
H7a H 0.4142(3) 0.4142(3) 1.0786(6) 0.054(2) Uiso 1.000000 2 RS T P
H7b H 0.4561(3) 0.4561(3) 0.9880(6) 0.054(2) Uiso 1.000000 2 RS T P
C8 C 0.25 0.25 0.7999(15) 0.162(13) Uani 1.000000 4 S T P
C9 C 0.25 0.25 0.6807(14) 0.073(4) Uani 1.000000 4 S T P

loop_
_atom_site_aniso_label
_atom_site_aniso_U_11
_atom_site_aniso_U_22
_atom_site_aniso_U_33
_atom_site_aniso_U_12
_atom_site_aniso_U_13
_atom_site_aniso_U_23
Bi1 0.04884(16) 0.04884(16) 0.0359(2) 0.00199(13) 0.00110(9) 0.00110(9)
Cl1 0.0739(10) 0.0739(10) 0.0751(16) -0.0176(13) -0.0062(8) -0.0062(8)
Cl2 0.0684(9) 0.0684(9) 0.0548(12) 0.0212(11) -0.0031(8) -0.0031(8)
Cl3 0.0641(8) 0.0641(8) 0.0512(11) -0.0069(11) 0.0042(7) 0.0042(7)
S1 0.0428(7) 0.0615(9) 0.0497(8) 0.0017(7) 0.0029(6) 0.0075(7)
N1 0.054(3) 0.057(3) 0.064(3) 0.012(3) -0.003(3) -0.008(3)
N2 0.041(2) 0.041(2) 0.043(2) 0.004(2) 0.001(2) 0.0012(19)
N3 0.097(7) 0.097(7) 0.065(8) -0.012(8) -0.000000 0.000000
C1 0.046(3) 0.055(3) 0.040(3) 0.005(3) -0.006(3) -0.002(3)
C2 0.065(4) 0.044(3) 0.084(5) -0.003(3) -0.002(4) -0.006(3)
C3 0.051(3) 0.048(3) 0.073(4) -0.001(3) 0.003(3) 0.004(3)
C4 0.076(5) 0.070(5) 0.071(5) 0.018(4) 0.006(4) -0.013(4)
C5 0.102(7) 0.087(6) 0.068(5) 0.029(5) 0.018(5) 0.008(4)
C6 0.068(5) 0.074(5) 0.101(6) 0.026(4) 0.019(4) 0.019(5)
C7 0.047(3) 0.047(3) 0.040(4) 0.004(4) 0.001(3) 0.001(3)
C8 0.21(2) 0.21(2) 0.060(11) -0.09(3) -0.000000 0.000000
C9 0.073(6) 0.073(6) 0.073(10) -0.009(8) -0.000000 0.000000

loop_
_atom_type_symbol
_atom_type_scat_dispersion_real
_atom_type_scat_dispersion_imag
_atom_type_scat_Cromer_Mann_a1
_atom_type_scat_Cromer_Mann_a2
_atom_type_scat_Cromer_Mann_a3
_atom_type_scat_Cromer_Mann_a4
_atom_type_scat_Cromer_Mann_b1
_atom_type_scat_Cromer_Mann_b2
_atom_type_scat_Cromer_Mann_b3
_atom_type_scat_Cromer_Mann_b4
_atom_type_scat_Cromer_Mann_c
_atom_type_scat_source
_atom_type_scat_dispersion_source
C 0.01920 0.00962 2.31000 1.02000 1.58860 0.86500 20.84390 10.20750 0.56870 51.65120 0.215599998832 'International Tables Volume C Table 6.1.1.4 (pp. 500-502)' 'Henke, Gullikson and Davis, At. Data and Nucl. Data Tables, 1993, 54, 2'
Cl 0.36843 0.69943 11.46040 7.19640 6.25560 1.64550 0.01040 1.16620 18.51940 47.77840 -9.55739974976 'International Tables Volume C Table 6.1.1.4 (pp. 500-502)' 'Henke, Gullikson and Davis, At. Data and Nucl. Data Tables, 1993, 54, 2'
H 0.00000 0.00000 0.49300 0.32291 0.14019 0.04081 10.51090 26.12570 3.14236 57.79970 0.0030380000826 'International Tables Volume C Table 6.1.1.4 (pp. 500-502)' 'Henke, Gullikson and Davis, At. Data and Nucl. Data Tables, 1993, 54, 2'
Bi -3.68252 9.31182 33.36890 12.95100 16.58770 6.46920 0.70400 2.92380 8.79370 48.00930 13.5782003403 'International Tables Volume C Table 6.1.1.4 (pp. 500-502)' 'Henke, Gullikson and Davis, At. Data and Nucl. Data Tables, 1993, 54, 2'
N 0.03256 0.01839 12.21260 3.13220 2.01250 1.16630 0.00570 9.89330 28.99750 0.58260 -11.5290002823 'International Tables Volume C Table 6.1.1.4 (pp. 500-502)' 'Henke, Gullikson and Davis, At. Data and Nucl. Data Tables, 1993, 54, 2'
S 0.33537 0.55136 6.90530 5.20340 1.43790 1.58630 1.46790 22.21510 0.25360 56.17200 0.866900026798 'International Tables Volume C Table 6.1.1.4 (pp. 500-502)' 'Henke, Gullikson and Davis, At. Data and Nucl. Data Tables, 1993, 54, 2'

loop_
_geom_angle_atom_site_label_1
_geom_angle_atom_site_label_2
_geom_angle_atom_site_label_3
_geom_angle
_geom_angle_site_symmetry_1
_geom_angle_site_symmetry_3
Cl2 Bi1 Cl1 100.53(4) 16 .
Cl2 Bi1 Cl1 100.53(4) 8_666 .
Cl2 Bi1 Cl2 83.35(6) 8_666 16
Cl3 Bi1 Cl1 169.06(7) . .
Cl3 Bi1 Cl2 87.59(4) . 16
Cl3 Bi1 Cl2 87.59(4) . 8_666
S1 Bi1 Cl1 91.16(5) . .
S1 Bi1 Cl1 91.16(5) 16 .
S1 Bi1 Cl2 93.00(5) 16 8_666
S1 Bi1 Cl2 168.20(4) 16 16
S1 Bi1 Cl2 168.20(4) . 8_666
S1 Bi1 Cl2 93.00(5) . 16
S1 Bi1 Cl3 81.03(5) . .
S1 Bi1 Cl3 81.03(5) 16 .
S1 Bi1 S1 88.33(7) 16 .
Bi1 Cl2 Bi1 96.65(6) 9_666 16
C1 S1 Bi1 105.6(2) . .
C2 N1 C1 110.4(5) . .
C4 N1 C1 128.8(6) . .
C4 N1 C2 120.8(6) . .
C3 N2 C1 109.0(5) . .
C7 N2 C1 126.1(5) . .
C7 N2 C3 124.7(5) . .
N1 C1 S1 128.4(5) . .
N2 C1 S1 125.7(5) . .
N2 C1 N1 105.6(6) . .
C3 C2 N1 107.0(6) . .
C2 C3 N2 108.0(6) . .
C5 C4 N1 112.3(7) . .
C6 C4 N1 111.4(6) . .
C6 C4 C5 117.8(8) . .
N2 C7 N2 113.4(6) 16 .
C8 C9 N3 180.0 . .

loop_
_geom_bond_atom_site_label_1
_geom_bond_atom_site_label_2
_geom_bond_distance
_geom_bond_site_symmetry_2
Bi1 Cl1 2.608(3) .
Bi1 Cl2 2.8925(15) 16
Bi1 Cl2 2.8925(15) 8_666
Bi1 Cl3 2.709(2) .
Bi1 S1 2.7468(15) .
Bi1 S1 2.7468(15) 16
S1 C1 1.707(6) .
N1 C1 1.356(8) .
N1 C2 1.362(9) .
N1 C4 1.484(8) .
N2 C1 1.358(7) .
N2 C3 1.378(7) .
N2 C7 1.446(6) .
N3 C9 1.107(16) .
C2 C3 1.338(8) .
C4 C5 1.489(9) .
C4 C6 1.467(11) .
C8 C9 1.44(2) .
